data_4107454
loop_
_publ_author_name
'Jared C. Lewis'
'Ashley M. Berman'
'Robert G. Bergman'
'Jonathan A. Ellman'

_publ_section_title
;
 Rh(I)-Catalyzed Arylation of Heterocycles via C-H Bond Activation:
 Expanded Scope through Mechanistic Insight
;
_journal_name_full 'Journal of the American Chemical Society'
_journal_page_first 2493
_journal_page_last 2500
_journal_paper_doi 10.1021/ja0748985
_journal_volume 130
_journal_year 2008
_chemical_formula_moiety 'C28 H48 Cl P2 Rh'
_chemical_formula_sum 'C28 H49 Cl P2 Rh'
_chemical_formula_weight 585.97
_chemical_name_systematic
; 
 ? 
;
_space_group_IT_number 14
_symmetry_cell_setting monoclinic
_symmetry_space_group_name_Hall '-P 2ybc'
_symmetry_space_group_name_H-M 'P 1 21/c 1'
_atom_sites_solution_hydrogens geom
_atom_sites_solution_primary direct
_atom_sites_solution_secondary difmap
_audit_creation_method SHELXL-97
_cell_angle_alpha 90.00
_cell_angle_beta 105.398(5)
_cell_angle_gamma 90.00
_cell_formula_units_Z 4
_cell_length_a 10.2198(19)
_cell_length_b 24.877(5)
_cell_length_c 11.625(2)
_cell_measurement_reflns_used 6316
_cell_measurement_temperature 193(2)
_cell_measurement_theta_max 26.92
_cell_measurement_theta_min 2.17
_cell_volume 2849.4(9)
_computing_cell_refinement 'Bruker SAINT v7.06'
_computing_data_collection 'Bruker APEX-2 v1.0.27'
_computing_data_reduction 'Bruker SAINT v7.06'
_computing_structure_refinement 'SHELXL-97 (Sheldrick, 1997)'
_computing_structure_solution 'SHELXS-97 (Sheldrick, 1990)'
_diffrn_ambient_temperature 193(2)
_diffrn_detector_area_resol_mean 36.23
_diffrn_measured_fraction_theta_full 0.982
_diffrn_measured_fraction_theta_max 0.982
_diffrn_measurement_device_type 'Bruker Platinum 200'
_diffrn_measurement_method \w/2\q-scans
_diffrn_radiation_monochromator 'channel-cut Si-<111>'
_diffrn_radiation_source synchrotron
_diffrn_radiation_type synchrotron
_diffrn_radiation_wavelength 0.77500
_diffrn_reflns_av_R_equivalents 0.0639
_diffrn_reflns_av_sigmaI/netI 0.0776
_diffrn_reflns_limit_h_max 12
_diffrn_reflns_limit_h_min -11
_diffrn_reflns_limit_k_max 29
_diffrn_reflns_limit_k_min -29
_diffrn_reflns_limit_l_max 13
_diffrn_reflns_limit_l_min -13
_diffrn_reflns_number 24605
_diffrn_reflns_theta_full 27.38
_diffrn_reflns_theta_max 27.38
_diffrn_reflns_theta_min 1.79
_diffrn_standards_decay_% 0
_diffrn_standards_interval_count 0
_diffrn_standards_interval_time 0
_diffrn_standards_number 0
_exptl_absorpt_coefficient_mu 1.023
_exptl_absorpt_correction_T_max 0.9602
_exptl_absorpt_correction_T_min 0.9506
_exptl_absorpt_correction_type multi-scan
_exptl_absorpt_process_details 'Sheldrick, 2005'
_exptl_crystal_colour red
_exptl_crystal_density_diffrn 1.366
_exptl_crystal_description block
_exptl_crystal_F_000 1236
_exptl_crystal_size_max 0.05
_exptl_crystal_size_mid 0.04
_exptl_crystal_size_min 0.04
_refine_diff_density_max 2.275
_refine_diff_density_min -0.868
_refine_diff_density_rms 0.117
_refine_ls_extinction_method none
_refine_ls_goodness_of_fit_ref 1.057
_refine_ls_hydrogen_treatment constr
_refine_ls_matrix_type full
_refine_ls_number_parameters 289
_refine_ls_number_reflns 4894
_refine_ls_number_restraints 0
_refine_ls_restrained_S_all 1.057
_refine_ls_R_factor_all 0.0892
_refine_ls_R_factor_gt 0.0696
_refine_ls_shift/su_max 0.001
_refine_ls_shift/su_mean 0.000
_refine_ls_structure_factor_coef Fsqd
_refine_ls_weighting_details 'calc w=1/[\s^2^(Fo^2^)+(0.0533P)^2^+15.2181P] where P=(Fo^2^+2Fc^2^)/3'
_refine_ls_weighting_scheme calc
_refine_ls_wR_factor_gt 0.1680
_refine_ls_wR_factor_ref 0.1800
_reflns_number_gt 3873
_reflns_number_total 4894
_reflns_threshold_expression >2sigma(I)
_cod_data_source_file ja0748985-file002.cif
_cod_data_source_block JCL_compound_3
_cod_original_cell_volume 2849.3(9)
_cod_original_sg_symbol_H-M 'P 21/c'
_cod_database_code 4107454

loop_
_symmetry_equiv_pos_as_xyz
'x, y, z'
'-x, y+1/2, -z+1/2'
'-x, -y, -z'
'x, -y-1/2, z-1/2'

loop_
_atom_site_label
_atom_site_type_symbol
_atom_site_fract_x
_atom_site_fract_y
_atom_site_fract_z
_atom_site_U_iso_or_equiv
_atom_site_adp_type
_atom_site_occupancy
_atom_site_symmetry_multiplicity
_atom_site_calc_flag
_atom_site_refinement_flags
Rh1 Rh 0.21764(6) 0.37590(2) 0.85869(5) 0.0429(2) Uani 1 1 d .
Cl1 Cl 0.03871(17) 0.35222(7) 0.68172(14) 0.0400(4) Uani 1 1 d .
P1 P 0.16829(18) 0.31260(7) 0.98291(16) 0.0384(4) Uani 1 1 d .
P2 P 0.2700(2) 0.45243(8) 0.75660(17) 0.0463(5) Uani 1 1 d .
C11 C 0.2080(10) 0.3444(3) 1.1338(7) 0.063(2) Uani 1 1 d .
H11A H 0.1227 0.3527 1.1571 0.075 Uiso 1 1 calc R
C12 C 0.294(2) 0.3032(5) 1.2193(9) 0.145(7) Uani 1 1 d .
H12A H 0.3787 0.3209 1.2645 0.174 Uiso 1 1 calc R
H12B H 0.2437 0.2922 1.2775 0.174 Uiso 1 1 calc R
C13 C 0.3290(11) 0.2562(5) 1.1650(9) 0.088(4) Uani 1 1 d .
H13A H 0.2681 0.2263 1.1728 0.106 Uiso 1 1 calc R
H13B H 0.4234 0.2456 1.2054 0.106 Uiso 1 1 calc R
C14 C 0.3160(7) 0.2674(3) 1.0341(7) 0.0511(19) Uani 1 1 d .
H14A H 0.3002 0.2331 0.9876 0.061 Uiso 1 1 calc R
C15 C 0.4344(8) 0.2984(4) 1.0076(8) 0.065(2) Uani 1 1 d .
H15A H 0.4608 0.2795 0.9423 0.078 Uiso 1 1 calc R
H15B H 0.5125 0.2962 1.0792 0.078 Uiso 1 1 calc R
C16 C 0.4120(8) 0.3578(4) 0.9726(7) 0.063(2) Uani 1 1 d .
H16A H 0.4866 0.3723 0.9406 0.076 Uiso 1 1 calc R
C17 C 0.3487(8) 0.3994(4) 1.0251(7) 0.060(2) Uani 1 1 d .
H17A H 0.3907 0.4354 1.0208 0.072 Uiso 1 1 calc R
C18 C 0.2871(10) 0.3955(4) 1.1282(7) 0.072(3) Uani 1 1 d .
H18A H 0.2256 0.4266 1.1249 0.087 Uiso 1 1 calc R
H18B H 0.3606 0.3986 1.2030 0.087 Uiso 1 1 calc R
C21 C 0.0133(8) 0.2729(3) 0.9675(7) 0.0496(18) Uani 1 1 d .
H21A H 0.0197 0.2540 1.0447 0.060 Uiso 1 1 calc R
C22 C -0.0043(10) 0.2303(3) 0.8680(9) 0.071(3) Uani 1 1 d .
H22A H -0.0038 0.2483 0.7922 0.086 Uiso 1 1 calc R
H22B H 0.0733 0.2050 0.8885 0.086 Uiso 1 1 calc R
C23 C -0.1362(13) 0.1988(5) 0.8508(12) 0.112(5) Uani 1 1 d .
H23A H -0.1472 0.1741 0.7820 0.135 Uiso 1 1 calc R
H23B H -0.1317 0.1768 0.9227 0.135 Uiso 1 1 calc R
C24 C -0.2580(12) 0.2362(7) 0.8289(13) 0.128(6) Uani 1 1 d .
H24A H -0.2704 0.2541 0.7507 0.153 Uiso 1 1 calc R
H24B H -0.3405 0.2148 0.8257 0.153 Uiso 1 1 calc R
C25 C -0.2412(10) 0.2783(7) 0.9248(14) 0.122(5) Uani 1 1 d .
H25A H -0.2404 0.2605 1.0012 0.146 Uiso 1 1 calc R
H25B H -0.3200 0.3030 0.9042 0.146 Uiso 1 1 calc R
C26 C -0.1118(8) 0.3106(4) 0.9408(10) 0.072(3) Uani 1 1 d .
H26A H -0.1029 0.3363 1.0075 0.087 Uiso 1 1 calc R
H26B H -0.1161 0.3314 0.8674 0.087 Uiso 1 1 calc R
C31 C 0.3284(9) 0.5170(3) 0.8368(7) 0.058(2) Uani 1 1 d .
H31A H 0.4268 0.5135 0.8797 0.070 Uiso 1 1 calc R
C32 C 0.3135(9) 0.5588(3) 0.7332(8) 0.066(2) Uani 1 1 d .
H32A H 0.3015 0.5953 0.7628 0.079 Uiso 1 1 calc R
H32B H 0.3968 0.5588 0.7051 0.079 Uiso 1 1 calc R
C33 C 0.1884(10) 0.5440(4) 0.6278(8) 0.068(2) Uani 1 1 d .
H33A H 0.2163 0.5431 0.5525 0.081 Uiso 1 1 calc R
H33B H 0.1178 0.5720 0.6199 0.081 Uiso 1 1 calc R
C34 C 0.1283(8) 0.4882(3) 0.6485(7) 0.057(2) Uani 1 1 d .
H34A H 0.1074 0.4681 0.5713 0.069 Uiso 1 1 calc R
C35 C -0.0008(9) 0.4912(4) 0.6888(8) 0.068(2) Uani 1 1 d .
H35A H -0.0870 0.4883 0.6326 0.082 Uiso 1 1 calc R
C36 C 0.0102(11) 0.4990(5) 0.8215(10) 0.085(3) Uani 1 1 d .
H36A H -0.0824 0.5035 0.8314 0.102 Uiso 1 1 calc R
H36B H 0.0488 0.4659 0.8644 0.102 Uiso 1 1 calc R
C37 C 0.0954(13) 0.5461(4) 0.8798(10) 0.092(4) Uani 1 1 d .
H37A H 0.0618 0.5584 0.9478 0.110 Uiso 1 1 calc R
H37B H 0.0822 0.5760 0.8216 0.110 Uiso 1 1 calc R
C38 C 0.2509(10) 0.5345(4) 0.9264(8) 0.074(3) Uani 1 1 d .
H38A H 0.2950 0.5674 0.9666 0.089 Uiso 1 1 calc R
H38B H 0.2631 0.5062 0.9882 0.089 Uiso 1 1 calc R
C41 C 0.3965(8) 0.4426(3) 0.6649(7) 0.057(2) Uani 1 1 d .
H41A H 0.3913 0.4750 0.6129 0.068 Uiso 1 1 calc R
C42 C 0.5410(9) 0.4383(6) 0.7417(9) 0.089(3) Uani 1 1 d .
H42A H 0.5480 0.4079 0.7979 0.107 Uiso 1 1 calc R
H42B H 0.5650 0.4716 0.7893 0.107 Uiso 1 1 calc R
C43 C 0.6428(12) 0.4298(6) 0.6656(12) 0.108(4) Uani 1 1 d .
H43A H 0.6424 0.4617 0.6147 0.129 Uiso 1 1 calc R
H43B H 0.7355 0.4255 0.7189 0.129 Uiso 1 1 calc R
C44 C 0.6060(15) 0.3810(5) 0.5890(14) 0.114(5) Uani 1 1 d .
H44A H 0.6147 0.3488 0.6403 0.136 Uiso 1 1 calc R
H44B H 0.6700 0.3771 0.5388 0.136 Uiso 1 1 calc R
C45 C 0.4634(15) 0.3844(6) 0.5101(12) 0.122(6) Uani 1 1 d .
H45A H 0.4410 0.3505 0.4644 0.146 Uiso 1 1 calc R
H45B H 0.4578 0.4141 0.4522 0.146 Uiso 1 1 calc R
C46 C 0.3566(12) 0.3942(5) 0.5835(11) 0.098(4) Uani 1 1 d .
H46A H 0.2659 0.4004 0.5280 0.117 Uiso 1 1 calc R
H46B H 0.3510 0.3620 0.6319 0.117 Uiso 1 1 calc R

loop_
_atom_site_aniso_label
_atom_site_aniso_U_11
_atom_site_aniso_U_22
_atom_site_aniso_U_33
_atom_site_aniso_U_23
_atom_site_aniso_U_13
_atom_site_aniso_U_12
Rh1 0.0363(3) 0.0550(4) 0.0332(3) 0.0045(2) 0.0019(2) -0.0150(3)
Cl1 0.0381(9) 0.0460(9) 0.0279(8) -0.0012(6) -0.0052(7) -0.0134(7)
P1 0.0330(9) 0.0466(10) 0.0354(10) 0.0000(7) 0.0083(8) -0.0083(7)
P2 0.0436(11) 0.0561(12) 0.0355(10) 0.0022(8) 0.0039(8) -0.0142(9)
C11 0.078(6) 0.066(5) 0.049(5) -0.013(4) 0.027(5) -0.021(5)
C12 0.31(2) 0.092(9) 0.033(6) 0.005(6) 0.038(9) -0.013(11)
C13 0.059(6) 0.133(10) 0.065(7) 0.040(7) 0.003(5) 0.001(6)
C14 0.038(4) 0.065(5) 0.046(4) 0.008(4) 0.004(3) 0.003(3)
C15 0.031(4) 0.115(8) 0.047(5) 0.009(5) 0.005(4) 0.004(4)
C16 0.040(4) 0.102(7) 0.045(5) 0.016(5) 0.008(4) -0.025(4)
C17 0.054(5) 0.068(5) 0.042(4) 0.014(4) -0.014(4) -0.029(4)
C18 0.086(7) 0.074(6) 0.046(5) -0.007(4) 0.001(5) -0.030(5)
C21 0.041(4) 0.053(4) 0.053(5) 0.008(3) 0.009(4) -0.008(3)
C22 0.068(6) 0.052(5) 0.081(7) -0.005(4) -0.004(5) -0.010(4)
C23 0.098(9) 0.078(7) 0.122(10) 0.019(7) -0.038(8) -0.054(7)
C24 0.065(8) 0.169(14) 0.118(11) 0.043(10) -0.032(7) -0.063(9)
C25 0.031(6) 0.198(16) 0.133(12) 0.041(11) 0.015(7) -0.009(7)
C26 0.042(5) 0.090(7) 0.087(7) -0.006(5) 0.022(5) -0.001(4)
C31 0.066(5) 0.053(5) 0.050(5) -0.007(4) 0.005(4) -0.015(4)
C32 0.062(6) 0.057(5) 0.072(6) 0.006(4) 0.008(5) -0.016(4)
C33 0.077(6) 0.062(5) 0.061(6) 0.010(4) 0.015(5) -0.015(5)
C34 0.049(5) 0.063(5) 0.050(5) 0.007(4) -0.006(4) -0.010(4)
C35 0.050(5) 0.091(7) 0.061(6) 0.011(5) 0.009(4) 0.002(5)
C36 0.080(7) 0.094(8) 0.089(8) 0.001(6) 0.039(6) -0.003(6)
C37 0.119(10) 0.086(7) 0.086(8) -0.021(6) 0.056(7) -0.011(7)
C38 0.086(7) 0.071(6) 0.056(6) -0.010(5) 0.003(5) -0.010(5)
C41 0.058(5) 0.066(5) 0.045(5) 0.003(4) 0.012(4) -0.014(4)
C42 0.048(6) 0.160(11) 0.057(6) 0.006(6) 0.011(5) -0.019(6)
C43 0.063(7) 0.155(12) 0.116(10) 0.000(9) 0.043(7) -0.009(7)
C44 0.108(11) 0.111(10) 0.151(13) 0.014(9) 0.087(11) -0.002(8)
C45 0.137(13) 0.142(12) 0.112(10) -0.070(9) 0.079(10) -0.060(10)
C46 0.092(8) 0.118(9) 0.098(9) -0.045(7) 0.050(7) -0.043(7)

loop_
_atom_type_symbol
_atom_type_description
_atom_type_scat_dispersion_real
_atom_type_scat_dispersion_imag
_atom_type_scat_source
C C -0.0020 0.0020 'International Tables Vol C Tables 4.2.6.8 and 6.1.1.4'
H H 0.0000 0.0000 'International Tables Vol C Tables 4.2.6.8 and 6.1.1.4'
P P 0.1013 0.1134 'International Tables Vol C Tables 4.2.6.8 and 6.1.1.4'
Cl Cl 0.1408 0.1896 'International Tables Vol C Tables 4.2.6.8 and 6.1.1.4'
Rh Rh -1.1183 1.0790 'International Tables Vol C Tables 4.2.6.8 and 6.1.1.4'

loop_
_geom_angle_atom_site_label_1
_geom_angle_atom_site_label_2
_geom_angle_atom_site_label_3
_geom_angle
C17 Rh1 C16 39.7(3)
C17 Rh1 P1 78.8(2)
C16 Rh1 P1 77.7(2)
C17 Rh1 P2 93.6(2)
C16 Rh1 P2 100.6(2)
P1 Rh1 P2 170.09(7)
C17 Rh1 Cl1 171.1(3)
C16 Rh1 Cl1 147.6(3)
P1 Rh1 Cl1 97.19(6)
P2 Rh1 Cl1 89.43(6)
C21 P1 C14 108.3(4)
C21 P1 C11 106.6(4)
C14 P1 C11 90.0(4)
C21 P1 Rh1 129.8(3)
C14 P1 Rh1 108.9(2)
C11 P1 Rh1 105.8(3)
C34 P2 C31 90.8(4)
C34 P2 C41 101.8(4)
C31 P2 C41 102.5(4)
C34 P2 Rh1 118.6(3)
C31 P2 Rh1 121.5(3)
C41 P2 Rh1 117.0(3)
C18 C11 C12 111.6(10)
C18 C11 P1 107.4(6)
C12 C11 P1 105.6(7)
C18 C11 H11A 110.7
C12 C11 H11A 110.7
P1 C11 H11A 110.7
C13 C12 C11 115.6(9)
C13 C12 H12A 108.4
C11 C12 H12A 108.4
C13 C12 H12B 108.4
C11 C12 H12B 108.4
H12A C12 H12B 107.4
C12 C13 C14 109.3(9)
C12 C13 H13A 109.8
C14 C13 H13A 109.8
C12 C13 H13B 109.8
C14 C13 H13B 109.8
H13A C13 H13B 108.3
C13 C14 C15 115.5(7)
C13 C14 P1 106.3(6)
C15 C14 P1 104.4(5)
C13 C14 H14A 110.1
C15 C14 H14A 110.1
P1 C14 H14A 110.1
C14 C15 C16 117.9(7)
C14 C15 H15A 107.8
C16 C15 H15A 107.8
C14 C15 H15B 107.8
C16 C15 H15B 107.8
H15A C15 H15B 107.2
C17 C16 C15 129.3(7)
C17 C16 Rh1 70.2(5)
C15 C16 Rh1 114.7(5)
C17 C16 H16A 111.8
C15 C16 H16A 111.8
Rh1 C16 H16A 111.8
C16 C17 C18 128.6(8)
C16 C17 Rh1 70.2(5)
C18 C17 Rh1 114.4(5)
C16 C17 H17A 112.1
C18 C17 H17A 112.1
Rh1 C17 H17A 112.1
C17 C18 C11 115.6(7)
C17 C18 H18A 108.4
C11 C18 H18A 108.4
C17 C18 H18B 108.4
C11 C18 H18B 108.4
H18A C18 H18B 107.4
C22 C21 C26 109.8(7)
C22 C21 P1 111.7(6)
C26 C21 P1 109.8(5)
C22 C21 H21A 108.5
C26 C21 H21A 108.5
P1 C21 H21A 108.5
C23 C22 C21 112.0(9)
C23 C22 H22A 109.2
C21 C22 H22A 109.2
C23 C22 H22B 109.2
C21 C22 H22B 109.2
H22A C22 H22B 107.9
C24 C23 C22 111.3(9)
C24 C23 H23A 109.4
C22 C23 H23A 109.4
C24 C23 H23B 109.4
C22 C23 H23B 109.4
H23A C23 H23B 108.0
C25 C24 C23 112.0(10)
C25 C24 H24A 109.2
C23 C24 H24A 109.2
C25 C24 H24B 109.2
C23 C24 H24B 109.2
H24A C24 H24B 107.9
C24 C25 C26 112.5(10)
C24 C25 H25A 109.1
C26 C25 H25A 109.1
C24 C25 H25B 109.1
C26 C25 H25B 109.1
H25A C25 H25B 107.8
C25 C26 C21 110.5(9)
C25 C26 H26A 109.5
C21 C26 H26A 109.5
C25 C26 H26B 109.5
C21 C26 H26B 109.5
H26A C26 H26B 108.1
C38 C31 C32 111.9(8)
C38 C31 P2 115.4(6)
C32 C31 P2 103.5(5)
C38 C31 H31A 108.6
C32 C31 H31A 108.6
P2 C31 H31A 108.6
C33 C32 C31 109.8(7)
C33 C32 H32A 109.7
C31 C32 H32A 109.7
C33 C32 H32B 109.7
C31 C32 H32B 109.7
H32A C32 H32B 108.2
C32 C33 C34 111.2(7)
C32 C33 H33A 109.4
C34 C33 H33A 109.4
C32 C33 H33B 109.4
C34 C33 H33B 109.4
H33A C33 H33B 108.0
C35 C34 C33 114.5(8)
C35 C34 P2 113.5(6)
C33 C34 P2 105.1(6)
C35 C34 H34A 107.9
C33 C34 H34A 107.9
P2 C34 H34A 107.9
C34 C35 C36 118.8(8)
C34 C35 H35A 120.6
C36 C35 H35A 120.6
C37 C36 C35 115.5(9)
C37 C36 H36A 108.4
C35 C36 H36A 108.4
C37 C36 H36B 108.4
C35 C36 H36B 108.4
H36A C36 H36B 107.5
C36 C37 C38 115.1(9)
C36 C37 H37A 108.5
C38 C37 H37A 108.5
C36 C37 H37B 108.5
C38 C37 H37B 108.5
H37A C37 H37B 107.5
C31 C38 C37 118.6(8)
C31 C38 H38A 107.7
C37 C38 H38A 107.7
C31 C38 H38B 107.7
C37 C38 H38B 107.7
H38A C38 H38B 107.1
C42 C41 C46 111.8(9)
C42 C41 P2 112.4(6)
C46 C41 P2 110.0(6)
C42 C41 H41A 107.5
C46 C41 H41A 107.5
P2 C41 H41A 107.5
C41 C42 C43 111.7(8)
C41 C42 H42A 109.3
C43 C42 H42A 109.3
C41 C42 H42B 109.3
C43 C42 H42B 109.3
H42A C42 H42B 107.9
C44 C43 C42 110.6(10)
C44 C43 H43A 109.5
C42 C43 H43A 109.5
C44 C43 H43B 109.5
C42 C43 H43B 109.5
H43A C43 H43B 108.1
C43 C44 C45 111.6(11)
C43 C44 H44A 109.3
C45 C44 H44A 109.3
C43 C44 H44B 109.3
C45 C44 H44B 109.3
H44A C44 H44B 108.0
C44 C45 C46 112.2(11)
C44 C45 H45A 109.2
C46 C45 H45A 109.2
C44 C45 H45B 109.2
C46 C45 H45B 109.2
H45A C45 H45B 107.9
C41 C46 C45 110.5(8)
C41 C46 H46A 109.5
C45 C46 H46A 109.5
C41 C46 H46B 109.5
C45 C46 H46B 109.5
H46A C46 H46B 108.1

loop_
_geom_bond_atom_site_label_1
_geom_bond_atom_site_label_2
_geom_bond_distance
Rh1 C17 2.123(7)
Rh1 C16 2.123(9)
Rh1 P1 2.2816(18)
Rh1 P2 2.379(2)
Rh1 Cl1 2.4341(16)
P1 C21 1.835(7)
P1 C14 1.850(8)
P1 C11 1.868(8)
P2 C34 1.872(8)
P2 C31 1.874(8)
P2 C41 1.897(8)
C11 C18 1.517(12)
C11 C12 1.533(16)
C11 H11A 1.0000
C12 C13 1.418(17)
C12 H12A 0.9900
C12 H12B 0.9900
C13 C14 1.518(12)
C13 H13A 0.9900
C13 H13B 0.9900
C14 C15 1.533(11)
C14 H14A 1.0000
C15 C16 1.533(13)
C15 H15A 0.9900
C15 H15B 0.9900
C16 C17 1.440(13)
C16 H16A 1.0000
C17 C18 1.497(12)
C17 H17A 1.0000
C18 H18A 0.9900
C18 H18B 0.9900
C21 C22 1.543(12)
C21 C26 1.550(11)
C21 H21A 1.0000
C22 C23 1.525(13)
C22 H22A 0.9900
C22 H22B 0.9900
C23 C24 1.520(19)
C23 H23A 0.9900
C23 H23B 0.9900
C24 C25 1.51(2)
C24 H24A 0.9900
C24 H24B 0.9900
C25 C26 1.516(14)
C25 H25A 0.9900
C25 H25B 0.9900
C26 H26A 0.9900
C26 H26B 0.9900
C31 C38 1.529(13)
C31 C32 1.568(12)
C31 H31A 1.0000
C32 C33 1.562(12)
C32 H32A 0.9900
C32 H32B 0.9900
C33 C34 1.562(11)
C33 H33A 0.9900
C33 H33B 0.9900
C34 C35 1.514(12)
C34 H34A 1.0000
C35 C36 1.529(13)
C35 H35A 0.9500
C36 C37 1.509(14)
C36 H36A 0.9900
C36 H36B 0.9900
C37 C38 1.564(15)
C37 H37A 0.9900
C37 H37B 0.9900
C38 H38A 0.9900
C38 H38B 0.9900
C41 C42 1.513(12)
C41 C46 1.517(13)
C41 H41A 1.0000
C42 C43 1.549(14)
C42 H42A 0.9900
C42 H42B 0.9900
C43 C44 1.493(18)
C43 H43A 0.9900
C43 H43B 0.9900
C44 C45 1.504(19)
C44 H44A 0.9900
C44 H44B 0.9900
C45 C46 1.574(14)
C45 H45A 0.9900
C45 H45B 0.9900
C46 H46A 0.9900
C46 H46B 0.9900

loop_
_geom_torsion_atom_site_label_1
_geom_torsion_atom_site_label_2
_geom_torsion_atom_site_label_3
_geom_torsion_atom_site_label_4
_geom_torsion
C17 Rh1 P1 C21 154.8(4)
C16 Rh1 P1 C21 -164.7(4)
P2 Rh1 P1 C21 114.5(5)
Cl1 Rh1 P1 C21 -17.2(3)
C17 Rh1 P1 C14 -69.4(4)
C16 Rh1 P1 C14 -28.9(4)
P2 Rh1 P1 C14 -109.7(5)
Cl1 Rh1 P1 C14 118.6(3)
C17 Rh1 P1 C11 26.2(4)
C16 Rh1 P1 C11 66.7(4)
P2 Rh1 P1 C11 -14.1(6)
Cl1 Rh1 P1 C11 -145.7(3)
C17 Rh1 P2 C34 -136.9(4)
C16 Rh1 P2 C34 -176.3(4)
P1 Rh1 P2 C34 -97.4(5)
Cl1 Rh1 P2 C34 34.7(3)
C17 Rh1 P2 C31 -26.2(4)
C16 Rh1 P2 C31 -65.6(5)
P1 Rh1 P2 C31 13.2(6)
Cl1 Rh1 P2 C31 145.4(4)
C17 Rh1 P2 C41 100.4(4)
C16 Rh1 P2 C41 61.0(4)
P1 Rh1 P2 C41 139.8(5)
Cl1 Rh1 P2 C41 -88.0(3)
C21 P1 C11 C18 -153.4(7)
C14 P1 C11 C18 97.5(7)
Rh1 P1 C11 C18 -12.2(8)
C21 P1 C11 C12 87.3(9)
C14 P1 C11 C12 -21.8(9)
Rh1 P1 C11 C12 -131.5(8)
C18 C11 C12 C13 -111.8(13)
P1 C11 C12 C13 4.7(16)
C11 C12 C13 C14 20.4(17)
C12 C13 C14 C15 79.1(13)
C12 C13 C14 P1 -36.1(12)
C21 P1 C14 C13 -74.4(7)
C11 P1 C14 C13 33.2(7)
Rh1 P1 C14 C13 139.9(6)
C21 P1 C14 C15 163.1(5)
C11 P1 C14 C15 -89.4(6)
Rh1 P1 C14 C15 17.4(6)
C13 C14 C15 C16 -105.1(10)
P1 C14 C15 C16 11.2(9)
C14 C15 C16 C17 44.6(12)
C14 C15 C16 Rh1 -39.3(9)
P1 Rh1 C16 C17 -87.3(4)
P2 Rh1 C16 C17 82.8(4)
Cl1 Rh1 C16 C17 -171.2(3)
C17 Rh1 C16 C15 125.1(8)
P1 Rh1 C16 C15 37.8(6)
P2 Rh1 C16 C15 -152.1(6)
Cl1 Rh1 C16 C15 -46.1(8)
C15 C16 C17 C18 -0.3(14)
Rh1 C16 C17 C18 105.9(8)
C15 C16 C17 Rh1 -106.2(8)
P1 Rh1 C17 C16 84.1(4)
P2 Rh1 C17 C16 -102.3(4)
Cl1 Rh1 C17 C16 148.0(13)
C16 Rh1 C17 C18 -124.4(9)
P1 Rh1 C17 C18 -40.3(6)
P2 Rh1 C17 C18 133.3(7)
Cl1 Rh1 C17 C18 24(2)
C16 C17 C18 C11 -38.9(13)
Rh1 C17 C18 C11 44.6(11)
C12 C11 C18 C17 97.7(10)
P1 C11 C18 C17 -17.6(11)
C14 P1 C21 C22 -65.3(7)
C11 P1 C21 C22 -161.0(6)
Rh1 P1 C21 C22 70.7(7)
C14 P1 C21 C26 172.6(6)
C11 P1 C21 C26 76.9(7)
Rh1 P1 C21 C26 -51.3(7)
C26 C21 C22 C23 -55.3(10)
P1 C21 C22 C23 -177.4(7)
C21 C22 C23 C24 54.4(14)
C22 C23 C24 C25 -53.6(15)
C23 C24 C25 C26 55.2(16)
C24 C25 C26 C21 -56.2(14)
C22 C21 C26 C25 55.5(11)
P1 C21 C26 C25 178.6(8)
C34 P2 C31 C38 81.6(7)
C41 P2 C31 C38 -176.1(7)
Rh1 P2 C31 C38 -43.2(8)
C34 P2 C31 C32 -40.9(6)
C41 P2 C31 C32 61.4(7)
Rh1 P2 C31 C32 -165.7(5)
C38 C31 C32 C33 -90.7(9)
P2 C31 C32 C33 34.1(9)
C31 C32 C33 C34 -8.1(11)
C32 C33 C34 C35 103.2(9)
C32 C33 C34 P2 -21.9(9)
C31 P2 C34 C35 -89.1(7)
C41 P2 C34 C35 167.9(6)
Rh1 P2 C34 C35 37.9(7)
C31 P2 C34 C33 36.6(6)
C41 P2 C34 C33 -66.3(6)
Rh1 P2 C34 C33 163.6(5)
C33 C34 C35 C36 -84.0(10)
P2 C34 C35 C36 36.6(11)
C34 C35 C36 C37 53.0(13)
C35 C36 C37 C38 -85.7(12)
C32 C31 C38 C37 56.5(11)
P2 C31 C38 C37 -61.4(11)
C36 C37 C38 C31 60.7(13)
C34 P2 C41 C42 153.7(7)
C31 P2 C41 C42 60.2(8)
Rh1 P2 C41 C42 -75.3(8)
C34 P2 C41 C46 -81.0(8)
C31 P2 C41 C46 -174.5(8)
Rh1 P2 C41 C46 50.0(8)
C46 C41 C42 C43 55.2(13)
P2 C41 C42 C43 179.5(9)
C41 C42 C43 C44 -56.6(15)
C42 C43 C44 C45 56.7(15)
C43 C44 C45 C46 -55.5(15)
C42 C41 C46 C45 -52.4(14)
P2 C41 C46 C45 -178.0(10)
C44 C45 C46 C41 52.7(16)
